data_1543204
loop_
_publ_author_name
'Chu, Tianshu'
'Hu, Yunsong'
'Wu, Jinlun'
'Zeng, Chenghui'
'Yang, Yangyi'
'Ng, Seik Weng'

_publ_section_title
;
 A new luminescent lanthanide supramolecular network possessing free Lewis
 base sites for highly selective and sensitive Cu(2+) sensing.
;
_journal_issue 6
_journal_name_full
'Photochemical &amp; photobiological sciences : Official journal of the European Photochemistry Association and the European Society for Photobiology'
_journal_page_first 744
_journal_page_last 751
_journal_paper_doi 10.1039/c6pp00059b
_journal_volume 15
_journal_year 2016
_chemical_formula_moiety '[Eu2 (H2 O)11 (C7 H3 Cl2 O3)3], 3(C7 H3 Cl2 O3), 4(H2 O)'
_chemical_formula_sum 'C42 H48 Cl12 Eu2 O33'
_chemical_formula_weight 1810.12
_chemical_name_systematic
; 
 ? 
;
_space_group_IT_number 14
_symmetry_cell_setting monoclinic
_symmetry_space_group_name_Hall '-P 2ybc'
_symmetry_space_group_name_H-M 'P 1 21/c 1'
_atom_sites_solution_hydrogens geom
_atom_sites_solution_primary direct
_atom_sites_solution_secondary difmap
_audit_creation_method SHELXL-97
_audit_update_record
;
2014-09-04 deposited with the CCDC.
2016-04-26 downloaded from the CCDC.
;
_cell_angle_alpha 90.00
_cell_angle_beta 97.612(2)
_cell_angle_gamma 90.00
_cell_formula_units_Z 4
_cell_length_a 11.2593(2)
_cell_length_b 32.8268(6)
_cell_length_c 16.8592(3)
_cell_measurement_temperature 100(2)
_cell_volume 6176.36(19)
_computing_structure_refinement 'SHELXL-97 (Sheldrick, 1997)'
_computing_structure_solution 'SHELXS-97 (Sheldrick, 1990)'
_diffrn_ambient_temperature 100(2)
_diffrn_measured_fraction_theta_full 0.999
_diffrn_measured_fraction_theta_max 0.999
_diffrn_radiation_monochromator graphite
_diffrn_radiation_source 'fine-focus sealed tube'
_diffrn_radiation_type MoK\a
_diffrn_radiation_wavelength 0.71073
_diffrn_reflns_av_R_equivalents 0.0297
_diffrn_reflns_av_sigmaI/netI 0.0338
_diffrn_reflns_limit_h_max 12
_diffrn_reflns_limit_h_min -13
_diffrn_reflns_limit_k_max 39
_diffrn_reflns_limit_k_min -34
_diffrn_reflns_limit_l_max 19
_diffrn_reflns_limit_l_min -20
_diffrn_reflns_number 35200
_diffrn_reflns_theta_full 25.00
_diffrn_reflns_theta_max 25.00
_diffrn_reflns_theta_min 2.44
_exptl_absorpt_coefficient_mu 2.624
_exptl_crystal_density_diffrn 1.947
_exptl_crystal_density_method 'not measured'
_exptl_crystal_description prism
_exptl_crystal_F_000 3576
_exptl_crystal_preparation Luminescent
_exptl_crystal_recrystallization_method 'Re-crystallisation from solvent: water/isopropanol'
_refine_diff_density_max 2.834
_refine_diff_density_min -0.950
_refine_diff_density_rms 0.127
_refine_ls_extinction_method none
_refine_ls_goodness_of_fit_ref 0.694
_refine_ls_hydrogen_treatment mixed
_refine_ls_matrix_type full
_refine_ls_number_parameters 808
_refine_ls_number_reflns 10871
_refine_ls_number_restraints 0
_refine_ls_restrained_S_all 0.694
_refine_ls_R_factor_all 0.0464
_refine_ls_R_factor_gt 0.0401
_refine_ls_shift/su_max 0.002
_refine_ls_shift/su_mean 0.000
_refine_ls_structure_factor_coef Fsqd
_refine_ls_weighting_details 'calc w=1/[\s^2^(Fo^2^)+(0.0461P)^2^+145.6333P] where P=(Fo^2^+2Fc^2^)/3'
_refine_ls_weighting_scheme calc
_refine_ls_wR_factor_gt 0.0939
_refine_ls_wR_factor_ref 0.0978
_reflns_number_gt 9760
_reflns_number_total 10871
_reflns_threshold_expression >2sigma(I)
_cod_data_source_file c6pp00059b2.cif
_cod_data_source_block 1
_cod_depositor_comments 'Adding full bibliography for 1543204--1543206.cif.'
_cod_original_sg_symbol_H-M 'P 21/c'
_cod_database_code 1543204

loop_
_symmetry_equiv_pos_as_xyz
'x, y, z'
'-x, y+1/2, -z+1/2'
'-x, -y, -z'
'x, -y-1/2, z-1/2'

loop_
_atom_site_label
_atom_site_type_symbol
_atom_site_fract_x
_atom_site_fract_y
_atom_site_fract_z
_atom_site_U_iso_or_equiv
_atom_site_adp_type
_atom_site_occupancy
_atom_site_symmetry_multiplicity
_atom_site_calc_flag
_atom_site_refinement_flags
Eu1 Eu 0.86855(2) 0.788348(8) 0.520912(15) 0.01194(8) Uani 1 1 d .
Eu2 Eu 0.50884(2) 0.722189(8) 0.361271(15) 0.01228(8) Uani 1 1 d .
Cl1 Cl 0.28295(15) 0.93119(5) 0.33310(11) 0.0392(4) Uani 1 1 d .
Cl2 Cl 0.69680(16) 0.95755(5) 0.52667(10) 0.0327(4) Uani 1 1 d .
Cl3 Cl 0.98761(16) 0.57616(6) 0.66664(11) 0.0424(4) Uani 1 1 d .
Cl4 Cl 0.5720(2) 0.54531(6) 0.48275(14) 0.0573(6) Uani 1 1 d .
Cl5 Cl 1.33842(14) 0.93784(5) 0.84344(10) 0.0342(4) Uani 1 1 d .
Cl6 Cl 0.91657(15) 0.98917(5) 0.68658(10) 0.0331(4) Uani 1 1 d .
Cl9 Cl 0.43119(19) 0.53974(6) 0.65681(14) 0.0552(5) Uani 1 1 d .
Cl10 Cl 0.84718(16) 0.56075(5) 0.84651(10) 0.0356(4) Uani 1 1 d .
Cl11 Cl 1.18654(15) 0.89815(6) 1.00513(10) 0.0386(4) Uani 1 1 d .
Cl12 Cl 0.82198(18) 0.99566(6) 0.89103(14) 0.0511(5) Uani 1 1 d .
O1 O 0.6985(3) 0.80370(11) 0.4316(2) 0.0170(8) Uani 1 1 d .
O2 O 0.5340(3) 0.79389(11) 0.3472(2) 0.0161(8) Uani 1 1 d .
O3 O 0.3775(4) 0.85022(13) 0.3177(2) 0.0241(9) Uani 1 1 d .
H3 H 0.4011 0.8259 0.3215 0.036 Uiso 1 1 calc R
O4 O 0.6826(4) 0.69665(14) 0.4315(2) 0.0277(10) Uani 1 1 d .
O5 O 0.8277(4) 0.71628(12) 0.5244(2) 0.0239(9) Uani 1 1 d .
O6 O 0.9534(4) 0.65898(14) 0.6047(3) 0.0329(11) Uani 1 1 d .
H6 H 0.9350 0.6830 0.5913 0.049 Uiso 1 1 calc R
O7 O 0.9684(3) 0.83662(11) 0.6079(2) 0.0167(8) Uani 1 1 d .
O8 O 1.1454(4) 0.81455(13) 0.6681(3) 0.0281(10) Uani 1 1 d .
O9 O 1.2782(3) 0.86116(12) 0.7609(2) 0.0188(8) Uani 1 1 d .
H9 H 1.2547 0.8391 0.7389 0.028 Uiso 1 1 calc R
O10 O 0.4710(3) 0.81051(12) 0.5811(2) 0.0215(9) Uani 1 1 d .
O11 O 0.3085(4) 0.81068(13) 0.4907(3) 0.0259(9) Uani 1 1 d .
O12 O 0.1664(4) 0.86991(13) 0.4794(3) 0.0263(9) Uani 1 1 d .
H12O H 0.1892 0.8459 0.4737 0.039 Uiso 1 1 calc R
O13 O 0.5544(4) 0.69371(14) 0.6301(3) 0.0337(11) Uani 1 1 d .
O14 O 0.7324(4) 0.70208(13) 0.7042(3) 0.0285(10) Uani 1 1 d .
O15 O 0.8291(4) 0.64508(14) 0.7883(3) 0.0314(10) Uani 1 1 d .
H15 H 0.8294 0.6667 0.7616 0.047 Uiso 1 1 calc R
O16 O 0.7472(3) 0.85142(13) 0.7461(2) 0.0247(9) Uani 1 1 d .
O17 O 0.9106(4) 0.81489(12) 0.7838(2) 0.0246(9) Uani 1 1 d .
O18 O 1.0692(4) 0.83927(13) 0.8923(3) 0.0283(10) Uani 1 1 d .
H18 H 1.0319 0.8226 0.8604 0.042 Uiso 1 1 calc R
O1W O 0.9043(4) 0.75977(13) 0.3907(2) 0.0269(9) Uani 1 1 d .
H11 H 0.8954 0.7344 0.3849 0.040 Uiso 1 1 d R
H12 H 0.8580 0.7748 0.3600 0.040 Uiso 1 1 d R
O2W O 0.9283(4) 0.84506(13) 0.4457(2) 0.0255(9) Uani 1 1 d .
H21 H 0.9908 0.8587 0.4609 0.038 Uiso 1 1 d R
H22 H 0.8783 0.8608 0.4195 0.038 Uiso 1 1 d R
O3W O 0.7177(3) 0.81812(14) 0.5943(2) 0.0243(9) Uani 1 1 d .
H31 H 0.6813 0.8377 0.5695 0.036 Uiso 1 1 d R
H32 H 0.7046 0.8194 0.6425 0.036 Uiso 1 1 d R
O4W O 1.0727(3) 0.76886(13) 0.5372(3) 0.0239(9) Uani 1 1 d .
H41 H 1.1058 0.7713 0.4953 0.036 Uiso 1 1 d R
H42 H 1.0848 0.7455 0.5574 0.036 Uiso 1 1 d R
O5W O 0.8963(4) 0.75977(12) 0.6591(2) 0.0204(8) Uani 1 1 d .
H51 H 0.8606 0.7372 0.6518 0.031 Uiso 1 1 d R
H52 H 0.8492 0.7744 0.6821 0.031 Uiso 1 1 d R
O6W O 0.3212(3) 0.75701(13) 0.3674(2) 0.0243(9) Uani 1 1 d .
H61 H 0.3006 0.7757 0.3971 0.036 Uiso 1 1 d R
H62 H 0.2689 0.7385 0.3657 0.036 Uiso 1 1 d R
O7W O 0.3823(4) 0.67355(13) 0.4148(3) 0.0272(10) Uani 1 1 d .
H71 H 0.3397 0.6653 0.4493 0.041 Uiso 1 1 d R
H72 H 0.3887 0.6543 0.3826 0.041 Uiso 1 1 d R
O8W O 0.6651(4) 0.72964(12) 0.2764(3) 0.0263(10) Uani 1 1 d .
H81 H 0.6968 0.7474 0.2497 0.039 Uiso 1 1 d R
H82 H 0.7174 0.7116 0.2899 0.039 Uiso 1 1 d R
O9W O 0.5293(3) 0.65488(12) 0.2998(2) 0.0205(8) Uani 1 1 d .
H91 H 0.5970 0.6532 0.2833 0.031 Uiso 1 1 d R
H92 H 0.4740 0.6518 0.2612 0.031 Uiso 1 1 d R
O10W O 0.4007(4) 0.72509(13) 0.2271(2) 0.0222(9) Uani 1 1 d .
H101 H 0.4060 0.7119 0.1847 0.033 Uiso 1 1 d R
H102 H 0.3278 0.7314 0.2273 0.033 Uiso 1 1 d R
O11W O 0.5104(4) 0.74151(12) 0.4990(2) 0.0227(9) Uani 1 1 d .
H111 H 0.5012 0.7646 0.5192 0.034 Uiso 1 1 d R
H112 H 0.4899 0.7239 0.5311 0.034 Uiso 1 1 d R
O12W O 1.0926(5) 0.7605(2) 0.2925(3) 0.070(2) Uani 1 1 d .
H121 H 1.0385 0.7477 0.2633 0.104 Uiso 1 1 d R
H122 H 1.0589 0.7742 0.3258 0.104 Uiso 1 1 d R
O13W O 1.1463(6) 0.8376(2) 0.2355(4) 0.082(2) Uani 1 1 d .
H131 H 1.1944 0.8572 0.2466 0.123 Uiso 1 1 d R
H132 H 1.0794 0.8475 0.2159 0.123 Uiso 1 1 d R
O14W O 1.3173(4) 0.79798(16) 0.1588(3) 0.0391(12) Uani 1 1 d .
H141 H 1.3762 0.8142 0.1625 0.059 Uiso 1 1 d R
H142 H 1.3185 0.7842 0.1166 0.059 Uiso 1 1 d R
O15W O 1.2150(4) 0.79413(14) 0.0029(2) 0.0277(10) Uani 1 1 d .
H151 H 1.1896 0.7826 -0.0407 0.042 Uiso 1 1 d R
H152 H 1.1906 0.8184 0.0000 0.042 Uiso 1 1 d R
C1 C 0.6030(4) 0.81669(16) 0.3941(3) 0.0128(11) Uani 1 1 d .
C2 C 0.5659(5) 0.85981(16) 0.4037(3) 0.0135(11) Uani 1 1 d .
C3 C 0.4539(5) 0.87397(17) 0.3654(3) 0.0163(11) Uani 1 1 d .
C4 C 0.4209(5) 0.91390(19) 0.3791(4) 0.0231(13) Uani 1 1 d .
C5 C 0.4942(6) 0.93986(17) 0.4272(4) 0.0231(13) Uani 1 1 d .
H5 H 0.4705 0.9672 0.4347 0.028 Uiso 1 1 calc R
C6 C 0.6037(5) 0.92550(17) 0.4648(3) 0.0198(12) Uani 1 1 d .
C7 C 0.6393(5) 0.88647(17) 0.4526(3) 0.0162(11) Uani 1 1 d .
H7 H 0.7151 0.8773 0.4778 0.019 Uiso 1 1 calc R
C8 C 0.7596(5) 0.68922(17) 0.4908(3) 0.0147(11) Uani 1 1 d .
C9 C 0.7705(5) 0.64679(18) 0.5202(3) 0.0220(12) Uani 1 1 d .
C10 C 0.8648(6) 0.6339(2) 0.5749(4) 0.0257(13) Uani 1 1 d .
C11 C 0.8686(6) 0.5928(2) 0.5995(4) 0.0299(15) Uani 1 1 d .
C12 C 0.7800(6) 0.5664(2) 0.5712(4) 0.0310(15) Uani 1 1 d .
H12A H 0.7836 0.5388 0.5882 0.037 Uiso 1 1 calc R
C13 C 0.6852(7) 0.5798(2) 0.5179(4) 0.0379(17) Uani 1 1 d .
C14 C 0.6777(5) 0.61787(19) 0.4898(4) 0.0248(13) Uani 1 1 d .
H14 H 0.6131 0.6259 0.4509 0.030 Uiso 1 1 calc R
C15 C 1.0659(5) 0.84203(17) 0.6529(3) 0.0170(11) Uani 1 1 d .
C16 C 1.0880(5) 0.88263(16) 0.6904(3) 0.0145(11) Uani 1 1 d .
C17 C 1.1936(5) 0.89004(18) 0.7428(3) 0.0176(12) Uani 1 1 d .
C18 C 1.2092(5) 0.92875(19) 0.7776(3) 0.0209(12) Uani 1 1 d .
C19 C 1.1261(6) 0.95932(19) 0.7606(4) 0.0245(13) Uani 1 1 d .
H19 H 1.1387 0.9854 0.7845 0.029 Uiso 1 1 calc R
C20 C 1.0236(5) 0.95128(17) 0.7080(3) 0.0198(12) Uani 1 1 d .
C21 C 1.0036(5) 0.91328(17) 0.6731(3) 0.0168(11) Uani 1 1 d .
H21A H 0.9324 0.9082 0.6375 0.020 Uiso 1 1 calc R
Cl7 Cl 0.09770(14) 0.95409(5) 0.50468(10) 0.0314(4) Uani 1 1 d .
Cl8 Cl 0.52428(15) 0.96199(5) 0.69208(10) 0.0337(4) Uani 1 1 d .
C22 C 0.3803(5) 0.82807(17) 0.5440(3) 0.0168(11) Uani 1 1 d .
C23 C 0.3568(5) 0.87163(16) 0.5621(3) 0.0144(11) Uani 1 1 d .
C24 C 0.2497(5) 0.89000(18) 0.5282(3) 0.0176(12) Uani 1 1 d .
C25 C 0.2297(5) 0.93100(19) 0.5463(3) 0.0216(12) Uani 1 1 d .
C26 C 0.3126(5) 0.95298(18) 0.5963(3) 0.0227(13) Uani 1 1 d .
H26 H 0.2977 0.9807 0.6082 0.027 Uiso 1 1 calc R
C27 C 0.4181(5) 0.93419(18) 0.6291(3) 0.0215(12) Uani 1 1 d .
C28 C 0.4409(5) 0.89409(17) 0.6126(3) 0.0180(12) Uani 1 1 d .
H28 H 0.5137 0.8817 0.6356 0.022 Uiso 1 1 calc R
C29 C 0.6421(6) 0.68056(18) 0.6763(3) 0.0221(13) Uani 1 1 d .
C30 C 0.6436(5) 0.63742(17) 0.7020(3) 0.0194(12) Uani 1 1 d .
C31 C 0.7376(5) 0.62121(17) 0.7564(3) 0.0164(11) Uani 1 1 d .
C32 C 0.7315(6) 0.58063(18) 0.7787(3) 0.0230(13) Uani 1 1 d .
C33 C 0.6388(6) 0.5560(2) 0.7484(4) 0.0281(14) Uani 1 1 d .
H33 H 0.6369 0.5282 0.7640 0.034 Uiso 1 1 calc R
C34 C 0.5488(6) 0.5721(2) 0.6952(4) 0.0323(15) Uani 1 1 d .
C35 C 0.5489(5) 0.6120(2) 0.6712(4) 0.0276(14) Uani 1 1 d .
H35 H 0.4853 0.6223 0.6339 0.033 Uiso 1 1 calc R
C36 C 0.8477(5) 0.84713(18) 0.7864(3) 0.0198(12) Uani 1 1 d .
C37 C 0.8997(5) 0.88070(18) 0.8405(3) 0.0183(12) Uani 1 1 d .
C38 C 1.0077(5) 0.87431(18) 0.8910(3) 0.0192(12) Uani 1 1 d .
C39 C 1.0546(5) 0.90621(19) 0.9412(3) 0.0231(13) Uani 1 1 d .
C40 C 0.9973(5) 0.9429(2) 0.9405(4) 0.0274(14) Uani 1 1 d .
H40 H 1.0301 0.9644 0.9743 0.033 Uiso 1 1 calc R
C41 C 0.8919(6) 0.9485(2) 0.8906(4) 0.0293(14) Uani 1 1 d .
C42 C 0.8421(5) 0.91828(19) 0.8411(4) 0.0251(13) Uani 1 1 d .
H42A H 0.7688 0.9229 0.8073 0.030 Uiso 1 1 calc R

loop_
_atom_site_aniso_label
_atom_site_aniso_U_11
_atom_site_aniso_U_22
_atom_site_aniso_U_33
_atom_site_aniso_U_23
_atom_site_aniso_U_13
_atom_site_aniso_U_12
Eu1 0.01079(13) 0.00999(14) 0.01435(14) -0.00036(10) -0.00092(10) -0.00007(10)
Eu2 0.01244(13) 0.01077(14) 0.01342(14) -0.00121(10) 0.00087(10) 0.00029(10)
Cl1 0.0334(9) 0.0294(9) 0.0526(11) 0.0071(8) -0.0030(8) 0.0189(7)
Cl2 0.0478(10) 0.0184(8) 0.0317(8) -0.0098(6) 0.0039(7) -0.0093(7)
Cl3 0.0410(10) 0.0402(10) 0.0442(10) 0.0140(8) -0.0008(8) 0.0142(8)
Cl4 0.0666(13) 0.0294(10) 0.0697(14) 0.0060(9) -0.0145(11) -0.0208(9)
Cl5 0.0309(8) 0.0358(9) 0.0318(8) -0.0083(7) -0.0115(7) -0.0085(7)
Cl6 0.0381(9) 0.0151(7) 0.0430(9) -0.0042(7) -0.0068(7) 0.0073(6)
Cl9 0.0543(12) 0.0385(11) 0.0676(14) -0.0011(10) -0.0116(10) -0.0206(9)
Cl10 0.0423(9) 0.0337(9) 0.0302(8) 0.0108(7) 0.0026(7) 0.0171(7)
Cl11 0.0318(9) 0.0432(10) 0.0371(9) -0.0145(8) -0.0093(7) -0.0016(7)
Cl12 0.0483(11) 0.0270(10) 0.0768(14) -0.0202(9) 0.0041(10) 0.0121(8)
O1 0.0173(19) 0.015(2) 0.0175(19) -0.0013(15) -0.0019(15) 0.0037(16)
O2 0.0155(18) 0.0129(19) 0.0180(19) -0.0005(15) -0.0043(15) -0.0019(15)
O3 0.022(2) 0.018(2) 0.029(2) -0.0027(18) -0.0061(17) 0.0023(17)
O4 0.023(2) 0.031(3) 0.026(2) -0.0034(19) -0.0072(18) 0.0080(19)
O5 0.029(2) 0.022(2) 0.021(2) -0.0048(17) 0.0016(17) -0.0099(18)
O6 0.034(2) 0.024(2) 0.038(3) 0.006(2) -0.004(2) 0.001(2)
O7 0.0140(18) 0.0097(19) 0.025(2) -0.0034(15) -0.0036(16) -0.0019(15)
O8 0.026(2) 0.019(2) 0.035(2) -0.0110(19) -0.0106(18) 0.0090(18)
O9 0.0162(19) 0.016(2) 0.022(2) -0.0010(16) -0.0043(16) 0.0008(16)
O10 0.019(2) 0.016(2) 0.030(2) 0.0013(17) 0.0040(17) 0.0034(16)
O11 0.026(2) 0.020(2) 0.030(2) -0.0097(18) -0.0003(18) -0.0012(18)
O12 0.020(2) 0.024(2) 0.033(2) -0.0024(19) -0.0021(18) 0.0017(18)
O13 0.043(3) 0.027(3) 0.030(2) 0.008(2) 0.000(2) 0.008(2)
O14 0.040(3) 0.017(2) 0.030(2) 0.0019(18) 0.010(2) -0.002(2)
O15 0.037(3) 0.027(3) 0.028(2) 0.0023(19) -0.004(2) -0.001(2)
O16 0.020(2) 0.032(2) 0.021(2) -0.0058(18) 0.0017(17) -0.0063(18)
O17 0.035(2) 0.013(2) 0.024(2) -0.0036(17) -0.0024(18) -0.0002(18)
O18 0.036(2) 0.022(2) 0.025(2) -0.0064(18) -0.0042(19) 0.0024(19)
O1W 0.031(2) 0.022(2) 0.028(2) -0.0080(18) 0.0066(18) -0.0027(18)
O2W 0.022(2) 0.024(2) 0.027(2) 0.0098(18) -0.0090(17) -0.0079(18)
O3W 0.0165(19) 0.041(3) 0.0149(19) -0.0039(18) 0.0003(15) 0.0068(18)
O4W 0.016(2) 0.021(2) 0.033(2) -0.0039(18) -0.0011(17) 0.0046(17)
O5W 0.028(2) 0.013(2) 0.020(2) -0.0011(16) 0.0031(17) 0.0021(17)
O6W 0.019(2) 0.025(2) 0.029(2) -0.0079(18) 0.0055(17) 0.0021(17)
O7W 0.030(2) 0.023(2) 0.033(2) -0.0059(19) 0.0190(19) -0.0039(18)
O8W 0.029(2) 0.016(2) 0.039(3) 0.0089(18) 0.0200(19) 0.0092(18)
O9W 0.0147(19) 0.020(2) 0.027(2) -0.0054(17) 0.0024(16) -0.0021(16)
O10W 0.022(2) 0.028(2) 0.016(2) -0.0045(17) 0.0003(16) 0.0058(17)
O11W 0.040(2) 0.015(2) 0.0138(19) 0.0004(16) 0.0078(17) 0.0051(18)
O12W 0.034(3) 0.136(6) 0.038(3) -0.026(4) 0.002(2) -0.034(4)
O13W 0.054(4) 0.094(6) 0.089(5) -0.029(4) -0.022(4) 0.019(4)
O14W 0.040(3) 0.044(3) 0.032(3) 0.004(2) -0.003(2) -0.003(2)
O15W 0.027(2) 0.031(3) 0.025(2) 0.0079(19) 0.0018(18) -0.0070(19)
C1 0.012(2) 0.017(3) 0.010(2) 0.000(2) 0.003(2) 0.002(2)
C2 0.019(3) 0.010(3) 0.013(2) 0.001(2) 0.007(2) -0.001(2)
C3 0.017(3) 0.017(3) 0.014(3) 0.003(2) 0.001(2) 0.002(2)
C4 0.023(3) 0.021(3) 0.026(3) 0.009(2) 0.005(2) 0.009(2)
C5 0.037(3) 0.008(3) 0.027(3) 0.001(2) 0.012(3) 0.004(2)
C6 0.033(3) 0.011(3) 0.017(3) -0.001(2) 0.010(2) -0.005(2)
C7 0.018(3) 0.016(3) 0.014(3) 0.004(2) 0.002(2) -0.002(2)
C8 0.012(2) 0.017(3) 0.015(3) -0.003(2) 0.003(2) 0.001(2)
C9 0.026(3) 0.018(3) 0.024(3) -0.001(2) 0.011(2) 0.005(2)
C10 0.029(3) 0.028(3) 0.022(3) -0.001(3) 0.009(3) 0.002(3)
C11 0.039(4) 0.029(4) 0.025(3) 0.002(3) 0.017(3) 0.009(3)
C12 0.042(4) 0.028(4) 0.024(3) -0.001(3) 0.008(3) 0.008(3)
C13 0.042(4) 0.031(4) 0.040(4) -0.003(3) 0.004(3) -0.005(3)
C14 0.025(3) 0.025(3) 0.023(3) 0.007(3) 0.003(2) 0.005(3)
C15 0.018(3) 0.016(3) 0.017(3) -0.002(2) 0.003(2) -0.003(2)
C16 0.017(3) 0.013(3) 0.014(3) 0.001(2) 0.003(2) -0.004(2)
C17 0.017(3) 0.026(3) 0.011(3) 0.001(2) 0.003(2) -0.005(2)
C18 0.017(3) 0.027(3) 0.018(3) -0.001(2) 0.000(2) -0.006(2)
C19 0.033(3) 0.018(3) 0.023(3) -0.002(2) 0.004(3) -0.007(3)
C20 0.024(3) 0.012(3) 0.022(3) 0.000(2) 0.001(2) 0.001(2)
C21 0.018(3) 0.013(3) 0.019(3) 0.000(2) 0.001(2) -0.002(2)
Cl7 0.0289(8) 0.0314(9) 0.0341(8) 0.0077(7) 0.0047(6) 0.0147(7)
Cl8 0.0397(9) 0.0258(8) 0.0343(9) -0.0122(7) 0.0004(7) -0.0060(7)
C22 0.016(3) 0.018(3) 0.018(3) 0.000(2) 0.010(2) -0.002(2)
C23 0.016(3) 0.014(3) 0.014(3) 0.001(2) 0.005(2) -0.003(2)
C24 0.017(3) 0.020(3) 0.016(3) 0.005(2) 0.006(2) 0.001(2)
C25 0.021(3) 0.025(3) 0.020(3) 0.007(2) 0.007(2) 0.008(2)
C26 0.033(3) 0.015(3) 0.022(3) 0.002(2) 0.009(3) 0.002(2)
C27 0.030(3) 0.015(3) 0.021(3) -0.003(2) 0.006(2) -0.005(2)
C28 0.020(3) 0.018(3) 0.017(3) 0.004(2) 0.003(2) 0.001(2)
C29 0.034(3) 0.020(3) 0.013(3) -0.002(2) 0.008(2) 0.004(3)
C30 0.029(3) 0.015(3) 0.015(3) 0.001(2) 0.010(2) 0.005(2)
C31 0.021(3) 0.020(3) 0.009(2) -0.004(2) 0.004(2) -0.001(2)
C32 0.032(3) 0.018(3) 0.020(3) 0.003(2) 0.008(2) 0.010(3)
C33 0.041(4) 0.019(3) 0.025(3) -0.001(3) 0.006(3) -0.005(3)
C34 0.034(4) 0.027(4) 0.036(4) -0.005(3) 0.006(3) -0.011(3)
C35 0.021(3) 0.037(4) 0.023(3) 0.000(3) -0.002(2) 0.003(3)
C36 0.024(3) 0.021(3) 0.014(3) 0.001(2) 0.004(2) -0.009(2)
C37 0.021(3) 0.019(3) 0.016(3) -0.002(2) 0.005(2) -0.005(2)
C38 0.024(3) 0.019(3) 0.016(3) -0.002(2) 0.008(2) -0.006(2)
C39 0.020(3) 0.028(3) 0.022(3) -0.006(3) 0.004(2) -0.007(3)
C40 0.028(3) 0.025(3) 0.031(3) -0.013(3) 0.011(3) -0.007(3)
C41 0.029(3) 0.024(3) 0.037(4) -0.007(3) 0.011(3) 0.000(3)
C42 0.020(3) 0.027(3) 0.029(3) -0.003(3) 0.006(2) 0.000(3)

loop_
_atom_type_symbol
_atom_type_description
_atom_type_scat_dispersion_real
_atom_type_scat_dispersion_imag
_atom_type_scat_source
C C 0.0033 0.0016 'International Tables Vol C Tables 4.2.6.8 and 6.1.1.4'
H H 0.0000 0.0000 'International Tables Vol C Tables 4.2.6.8 and 6.1.1.4'
O O 0.0106 0.0060 'International Tables Vol C Tables 4.2.6.8 and 6.1.1.4'
Cl Cl 0.1484 0.1585 'International Tables Vol C Tables 4.2.6.8 and 6.1.1.4'
Eu Eu -0.1578 3.6682 'International Tables Vol C Tables 4.2.6.8 and 6.1.1.4'

loop_
_geom_angle_atom_site_label_1
_geom_angle_atom_site_label_2
_geom_angle_atom_site_label_3
_geom_angle
O1 Eu1 O7 122.93(13)
O1 Eu1 O4W 146.76(14)
O7 Eu1 O4W 74.46(13)
O1 Eu1 O2W 75.77(13)
O7 Eu1 O2W 70.20(14)
O4W Eu1 O2W 86.29(15)
O1 Eu1 O5 94.87(14)
O7 Eu1 O5 136.50(13)
O4W Eu1 O5 85.26(14)
O2W Eu1 O5 147.32(14)
O1 Eu1 O3W 70.87(13)
O7 Eu1 O3W 73.72(13)
O4W Eu1 O3W 141.42(13)
O2W Eu1 O3W 102.74(15)
O5 Eu1 O3W 103.49(15)
O1 Eu1 O1W 73.98(14)
O7 Eu1 O1W 133.84(14)
O4W Eu1 O1W 74.38(14)
O2W Eu1 O1W 74.60(15)
O5 Eu1 O1W 72.72(14)
O3W Eu1 O1W 144.19(14)
O1 Eu1 O5W 132.55(13)
O7 Eu1 O5W 71.28(13)
O4W Eu1 O5W 77.88(14)
O2W Eu1 O5W 141.02(13)
O5 Eu1 O5W 66.97(13)
O3W Eu1 O5W 71.68(13)
O1W Eu1 O5W 132.31(14)
O1 Eu1 H12 58.0
O7 Eu1 H12 133.2
O4W Eu1 H12 89.2
O2W Eu1 H12 65.1
O5 Eu1 H12 83.2
O3W Eu1 H12 128.9
O1W Eu1 H12 17.7
O5W Eu1 H12 148.1
O1 Eu1 H41 131.2
O7 Eu1 H41 81.1
O4W Eu1 H41 15.9
O2W Eu1 H41 74.6
O5 Eu1 H41 89.8
O3W Eu1 H41 153.8
O1W Eu1 H41 61.2
O5W Eu1 H41 93.7
H12 Eu1 H41 74.5
O1 Eu1 H42 149.9
O7 Eu1 H42 82.6
O4W Eu1 H42 16.0
O2W Eu1 H42 102.1
O5 Eu1 H42 70.5
O3W Eu1 H42 137.1
O1W Eu1 H42 76.5
O5W Eu1 H42 67.0
H12 Eu1 H42 93.4
H41 Eu1 H42 28.7
O1 Eu1 H51 122.2
O7 Eu1 H51 88.5
O4W Eu1 H51 83.0
O2W Eu1 H51 158.1
O5 Eu1 H51 50.5
O3W Eu1 H51 75.0
O1W Eu1 H51 120.2
O5W Eu1 H51 17.3
H12 Eu1 H51 133.4
H41 Eu1 H51 97.6
H42 Eu1 H51 69.0
O1 Eu1 H52 120.1
O7 Eu1 H52 66.1
O4W Eu1 H52 92.4
O2W Eu1 H52 134.9
O5 Eu1 H52 77.0
O3W Eu1 H52 54.7
O1W Eu1 H52 147.7
O5W Eu1 H52 17.2
H12 Eu1 H52 160.0
H41 Eu1 H52 108.3
H42 Eu1 H52 83.2
H51 Eu1 H52 27.7
O4 Eu2 O2 107.82(14)
O4 Eu2 O7W 94.07(16)
O2 Eu2 O7W 141.22(13)
O4 Eu2 O11W 72.73(14)
O2 Eu2 O11W 81.40(13)
O7W Eu2 O11W 74.96(14)
O4 Eu2 O6W 146.83(14)
O2 Eu2 O6W 69.73(13)
O7W Eu2 O6W 74.45(14)
O11W Eu2 O6W 74.24(14)
O4 Eu2 O8W 72.94(15)
O2 Eu2 O8W 74.72(13)
O7W Eu2 O8W 143.59(14)
O11W Eu2 O8W 129.09(15)
O6W Eu2 O8W 133.24(14)
O4 Eu2 O10W 141.27(14)
O2 Eu2 O10W 85.40(13)
O7W Eu2 O10W 97.33(14)
O11W Eu2 O10W 146.01(14)
O6W Eu2 O10W 71.81(13)
O8W Eu2 O10W 76.07(14)
O4 Eu2 O9W 76.69(14)
O2 Eu2 O9W 145.44(13)
O7W Eu2 O9W 69.76(13)
O11W Eu2 O9W 130.80(13)
O6W Eu2 O9W 124.97(13)
O8W Eu2 O9W 74.13(13)
O10W Eu2 O9W 72.91(13)
O4 Eu2 H62 145.3
O2 Eu2 H62 86.6
O7W Eu2 H62 59.1
O11W Eu2 H62 78.8
O6W Eu2 H62 17.1
O8W Eu2 H62 141.7
O10W Eu2 H62 69.3
O9W Eu2 H62 109.3
O4 Eu2 H72 92.2
O2 Eu2 H72 155.6
O7W Eu2 H72 18.3
O11W Eu2 H72 91.7
O6W Eu2 H72 85.8
O8W Eu2 H72 126.0
O10W Eu2 H72 87.6
O9W Eu2 H72 51.8
H62 Eu2 H72 69.0
O4 Eu2 H82 58.2
O2 Eu2 H82 87.8
O7W Eu2 H82 130.9
O11W Eu2 H82 123.3
O6W Eu2 H82 149.9
O8W Eu2 H82 16.7
O10W Eu2 H82 87.1
O9W Eu2 H82 65.0
H62 Eu2 H82 156.1
H72 Eu2 H82 115.2
C1 O1 Eu1 168.8(4)
C1 O2 Eu2 126.0(3)
C3 O3 H3 109.5
C8 O4 Eu2 158.0(4)
C8 O5 Eu1 142.0(4)
C10 O6 H6 109.5
C15 O7 Eu1 141.2(4)
C17 O9 H9 109.5
C24 O12 H12O 109.5
C31 O15 H15 109.5
C38 O18 H18 109.5
Eu1 O1W H11 116.6
Eu1 O1W H12 99.4
H11 O1W H12 117.0
Eu1 O2W H21 122.0
Eu1 O2W H22 122.4
H21 O2W H22 107.9
Eu1 O3W H31 112.3
Eu1 O3W H32 136.9
H31 O3W H32 107.6
Eu1 O4W H41 113.9
Eu1 O4W H42 113.3
H41 O4W H42 111.1
Eu1 O5W H51 101.3
Eu1 O5W H52 101.9
H51 O5W H52 104.3
Eu2 O6W H61 132.9
Eu2 O6W H62 105.5
H61 O6W H62 107.4
Eu2 O7W H71 153.2
Eu2 O7W H72 98.7
H71 O7W H72 107.8
Eu2 O8W H81 140.9
Eu2 O8W H82 107.8
H81 O8W H82 107.4
Eu2 O9W H91 109.6
Eu2 O9W H92 109.3
H91 O9W H92 110.2
Eu2 O10W H101 133.4
Eu2 O10W H102 111.9
H101 O10W H102 107.8
Eu2 O11W H111 129.8
Eu2 O11W H112 118.0
H111 O11W H112 107.5
H121 O12W H122 107.5
H131 O13W H132 107.9
H141 O14W H142 107.5
H151 O15W H152 107.6
O1 C1 O2 121.8(5)
O1 C1 C2 120.2(5)
O2 C1 C2 117.9(4)
C7 C2 C3 119.0(5)
C7 C2 C1 120.5(5)
C3 C2 C1 120.4(5)
O3 C3 C4 118.8(5)
O3 C3 C2 122.8(5)
C4 C3 C2 118.3(5)
C5 C4 C3 122.0(5)
C5 C4 Cl1 119.5(5)
C3 C4 Cl1 118.5(5)
C4 C5 C6 119.1(5)
C4 C5 H5 120.5
C6 C5 H5 120.5
C7 C6 C5 120.6(5)
C7 C6 Cl2 119.6(5)
C5 C6 Cl2 119.8(4)
C6 C7 C2 121.0(5)
C6 C7 H7 119.5
C2 C7 H7 119.5
O4 C8 O5 122.4(5)
O4 C8 C9 117.9(5)
O5 C8 C9 119.7(5)
C10 C9 C14 119.3(6)
C10 C9 C8 122.5(5)
C14 C9 C8 118.3(5)
O6 C10 C9 122.1(6)
O6 C10 C11 119.1(6)
C9 C10 C11 118.9(6)
C12 C11 C10 120.8(6)
C12 C11 Cl3 120.0(5)
C10 C11 Cl3 119.2(5)
C11 C12 C13 119.8(7)
C11 C12 H12A 120.1
C13 C12 H12A 120.1
C14 C13 C12 122.6(7)
C14 C13 Cl4 118.5(6)
C12 C13 Cl4 118.9(6)
C13 C14 C9 118.6(6)
C13 C14 H14 120.7
C9 C14 H14 120.7
O7 C15 O8 123.6(5)
O7 C15 C16 117.8(5)
O8 C15 C16 118.5(5)
C21 C16 C17 120.3(5)
C21 C16 C15 119.4(5)
C17 C16 C15 120.3(5)
O9 C17 C18 119.8(5)
O9 C17 C16 122.2(5)
C18 C17 C16 118.0(5)
C19 C18 C17 122.0(5)
C19 C18 Cl5 119.8(5)
C17 C18 Cl5 118.1(4)
C18 C19 C20 118.7(6)
C18 C19 H19 120.6
C20 C19 H19 120.6
C19 C20 C21 121.2(5)
C19 C20 Cl6 119.5(5)
C21 C20 Cl6 119.2(4)
C20 C21 C16 119.7(5)
C20 C21 H21A 120.1
C16 C21 H21A 120.1
O11 C22 O10 123.0(5)
O11 C22 C23 117.7(5)
O10 C22 C23 119.3(5)
C24 C23 C28 119.9(5)
C24 C23 C22 119.7(5)
C28 C23 C22 120.4(5)
O12 C24 C23 122.3(5)
O12 C24 C25 119.1(5)
C23 C24 C25 118.5(5)
C26 C25 C24 121.3(5)
C26 C25 Cl7 119.6(5)
C24 C25 Cl7 119.0(5)
C25 C26 C27 119.1(6)
C25 C26 H26 120.4
C27 C26 H26 120.4
C28 C27 C26 121.2(5)
C28 C27 Cl8 119.4(5)
C26 C27 Cl8 119.4(5)
C27 C28 C23 119.9(5)
C27 C28 H28 120.1
C23 C28 H28 120.1
O13 C29 O14 124.3(6)
O13 C29 C30 119.3(6)
O14 C29 C30 116.4(5)
C35 C30 C31 119.1(5)
C35 C30 C29 118.9(5)
C31 C30 C29 122.0(5)
O15 C31 C32 120.8(5)
O15 C31 C30 120.5(5)
C32 C31 C30 118.6(5)
C33 C32 C31 122.0(6)
C33 C32 Cl10 119.5(5)
C31 C32 Cl10 118.5(5)
C32 C33 C34 118.8(6)
C32 C33 H33 120.6
C34 C33 H33 120.6
C35 C34 C33 122.1(6)
C35 C34 Cl9 120.0(5)
C33 C34 Cl9 117.8(5)
C34 C35 C30 119.4(6)
C34 C35 H35 120.3
C30 C35 H35 120.3
O16 C36 O17 122.8(5)
O16 C36 C37 120.1(5)
O17 C36 C37 117.2(5)
C42 C37 C38 119.6(5)
C42 C37 C36 120.7(5)
C38 C37 C36 119.7(5)
O18 C38 C39 118.5(5)
O18 C38 C37 122.8(5)
C39 C38 C37 118.7(5)
C40 C39 C38 120.9(6)
C40 C39 Cl11 120.2(5)
C38 C39 Cl11 118.9(5)
C39 C40 C41 119.4(6)
C39 C40 H40 120.3
C41 C40 H40 120.3
C42 C41 C40 121.9(6)
C42 C41 Cl12 120.0(5)
C40 C41 Cl12 118.2(5)
C41 C42 C37 119.5(6)
C41 C42 H42A 120.2
C37 C42 H42A 120.2

loop_
_geom_bond_atom_site_label_1
_geom_bond_atom_site_label_2
_geom_bond_distance
Eu1 O1 2.329(4)
Eu1 O7 2.343(4)
Eu1 O4W 2.367(4)
Eu1 O2W 2.399(4)
Eu1 O5 2.412(4)
Eu1 O3W 2.435(4)
Eu1 O1W 2.469(4)
Eu1 O5W 2.492(4)
Eu1 H12 2.7365
Eu1 H41 2.8177
Eu1 H42 2.8089
Eu1 H51 2.7835
Eu1 H52 2.7922
Eu2 O4 2.306(4)
Eu2 O2 2.386(4)
Eu2 O7W 2.395(4)
Eu2 O11W 2.406(4)
Eu2 O6W 2.416(4)
Eu2 O8W 2.422(4)
Eu2 O10W 2.425(4)
Eu2 O9W 2.464(4)
Eu2 H62 2.7641
Eu2 H72 2.6573
Eu2 H82 2.7979
Cl1 C4 1.736(6)
Cl2 C6 1.733(6)
Cl3 C11 1.724(7)
Cl4 C13 1.749(7)
Cl5 C18 1.735(6)
Cl6 C20 1.736(6)
Cl9 C34 1.753(7)
Cl10 C32 1.741(6)
Cl11 C39 1.737(6)
Cl12 C41 1.736(7)
O1 C1 1.248(6)
O2 C1 1.276(6)
O3 C3 1.346(7)
O3 H3 0.8400
O4 C8 1.257(7)
O5 C8 1.259(7)
O6 C10 1.340(8)
O6 H6 0.8400
O7 C15 1.262(7)
O8 C15 1.273(7)
O9 C17 1.349(7)
O9 H9 0.8400
O10 C22 1.263(7)
O11 C22 1.262(7)
O12 C24 1.337(7)
O12 H12O 0.8400
O13 C29 1.251(8)
O14 C29 1.275(8)
O15 C31 1.348(7)
O15 H15 0.8400
O16 C36 1.248(7)
O17 C36 1.277(7)
O18 C38 1.341(7)
O18 H18 0.8400
O1W H11 0.8425
O1W H12 0.8438
O2W H21 0.8451
O2W H22 0.8439
O3W H31 0.8431
O3W H32 0.8454
O4W H41 0.8462
O4W H42 0.8425
O5W H51 0.8431
O5W H52 0.8456
O6W H61 0.8441
O6W H62 0.8446
O7W H71 0.8464
O7W H72 0.8436
O8W H81 0.8446
O8W H82 0.8441
O9W H91 0.8474
O9W H92 0.8445
O10W H101 0.8444
O10W H102 0.8469
O11W H111 0.8430
O11W H112 0.8442
O12W H121 0.8442
O12W H122 0.8452
O13W H131 0.8440
O13W H132 0.8453
O14W H141 0.8451
O14W H142 0.8440
O15W H151 0.8439
O15W H152 0.8428
C1 C2 1.491(7)
C2 C7 1.395(8)
C2 C3 1.418(8)
C3 C4 1.390(8)
C4 C5 1.374(9)
C5 C6 1.392(9)
C5 H5 0.9500
C6 C7 1.366(8)
C7 H7 0.9500
C8 C9 1.478(8)
C9 C10 1.378(9)
C9 C14 1.453(9)
C10 C11 1.409(9)
C11 C12 1.359(10)
C12 C13 1.372(10)
C12 H12A 0.9500
C13 C14 1.335(9)
C14 H14 0.9500
C15 C16 1.481(7)
C16 C21 1.388(8)
C16 C17 1.406(8)
C17 C18 1.401(8)
C18 C19 1.376(9)
C19 C20 1.385(8)
C19 H19 0.9500
C20 C21 1.385(8)
C21 H21A 0.9500
Cl7 C25 1.732(6)
Cl8 C27 1.747(6)
C22 C23 1.493(8)
C23 C24 1.401(8)
C23 C28 1.397(8)
C24 C25 1.405(8)
C25 C26 1.376(9)
C26 C27 1.387(9)
C26 H26 0.9500
C27 C28 1.376(8)
C28 H28 0.9500
C29 C30 1.480(8)
C30 C35 1.398(9)
C30 C31 1.410(8)
C31 C32 1.388(8)
C32 C33 1.365(9)
C33 C34 1.368(10)
C33 H33 0.9500
C34 C35 1.372(9)
C35 H35 0.9500
C36 C37 1.499(8)
C37 C42 1.394(9)
C37 C38 1.405(8)
C38 C39 1.404(8)
C39 C40 1.367(9)
C40 C41 1.373(9)
C40 H40 0.9500
C41 C42 1.369(9)
C42 H42A 0.9500

loop_
_geom_hbond_atom_site_label_D
_geom_hbond_atom_site_label_H
_geom_hbond_atom_site_label_A
_geom_hbond_distance_DH
_geom_hbond_distance_HA
_geom_hbond_distance_DA
_geom_hbond_angle_DHA
O3 H3 O2 0.84 1.83 2.557(5) 143.4
O6 H6 O5 0.84 1.89 2.621(6) 145.0
O9 H9 O8 0.84 1.79 2.531(5) 146.3
O12 H12O O11 0.84 1.77 2.510(6) 146.5
O15 H15 O14 0.84 1.79 2.508(6) 142.5
O18 H18 O17 0.84 1.77 2.513(6) 146.5

loop_
_geom_torsion_atom_site_label_1
_geom_torsion_atom_site_label_2
_geom_torsion_atom_site_label_3
_geom_torsion_atom_site_label_4
_geom_torsion
O7 Eu1 O1 C1 -32.8(19)
O4W Eu1 O1 C1 -146.7(18)
O2W Eu1 O1 C1 -87.3(19)
O5 Eu1 O1 C1 124.5(19)
O3W Eu1 O1 C1 21.9(19)
O1W Eu1 O1 C1 -165.0(19)
O5W Eu1 O1 C1 61.6(19)
O4 Eu2 O2 C1 -26.3(4)
O7W Eu2 O2 C1 95.0(4)
O11W Eu2 O2 C1 42.3(4)
O6W Eu2 O2 C1 118.6(4)
O8W Eu2 O2 C1 -92.3(4)
O10W Eu2 O2 C1 -169.1(4)
O9W Eu2 O2 C1 -118.6(4)
O2 Eu2 O4 C8 75.1(11)
O7W Eu2 O4 C8 -72.4(11)
O11W Eu2 O4 C8 0.5(11)
O6W Eu2 O4 C8 -4.9(12)
O8W Eu2 O4 C8 142.3(11)
O10W Eu2 O4 C8 -179(100)
O9W Eu2 O4 C8 -140.5(11)
O1 Eu1 O5 C8 9.2(6)
O7 Eu1 O5 C8 161.2(5)
O4W Eu1 O5 C8 -137.4(6)
O2W Eu1 O5 C8 -61.8(7)
O3W Eu1 O5 C8 80.7(6)
O1W Eu1 O5 C8 -62.3(6)
O5W Eu1 O5 C8 143.8(6)
O1 Eu1 O7 C15 -165.8(5)
O4W Eu1 O7 C15 -17.1(6)
O2W Eu1 O7 C15 -108.8(6)
O5 Eu1 O7 C15 48.2(6)
O3W Eu1 O7 C15 140.8(6)
O1W Eu1 O7 C15 -66.3(6)
O5W Eu1 O7 C15 65.0(6)
Eu1 O1 C1 O2 -146.7(16)
Eu1 O1 C1 C2 33(2)
Eu2 O2 C1 O1 30.7(7)
Eu2 O2 C1 C2 -148.8(3)
O1 C1 C2 C7 2.2(7)
O2 C1 C2 C7 -178.3(5)
O1 C1 C2 C3 -175.8(5)
O2 C1 C2 C3 3.7(7)
C7 C2 C3 O3 -179.6(5)
C1 C2 C3 O3 -1.6(8)
C7 C2 C3 C4 -0.9(8)
C1 C2 C3 C4 177.1(5)
O3 C3 C4 C5 179.9(5)
C2 C3 C4 C5 1.1(8)
O3 C3 C4 Cl1 -0.5(7)
C2 C3 C4 Cl1 -179.3(4)
C3 C4 C5 C6 -1.5(9)
Cl1 C4 C5 C6 178.9(4)
C4 C5 C6 C7 1.6(8)
C4 C5 C6 Cl2 -179.3(4)
C5 C6 C7 C2 -1.5(8)
Cl2 C6 C7 C2 179.4(4)
C3 C2 C7 C6 1.1(8)
C1 C2 C7 C6 -176.9(5)
Eu2 O4 C8 O5 -72.0(12)
Eu2 O4 C8 C9 109.1(10)
Eu1 O5 C8 O4 3.6(9)
Eu1 O5 C8 C9 -177.6(4)
O4 C8 C9 C10 168.2(5)
O5 C8 C9 C10 -10.7(8)
O4 C8 C9 C14 -11.8(8)
O5 C8 C9 C14 169.3(5)
C14 C9 C10 O6 179.6(5)
C8 C9 C10 O6 -0.4(9)
C14 C9 C10 C11 0.2(8)
C8 C9 C10 C11 -179.7(5)
O6 C10 C11 C12 179.5(6)
C9 C10 C11 C12 -1.2(9)
O6 C10 C11 Cl3 -0.4(8)
C9 C10 C11 Cl3 178.9(4)
C10 C11 C12 C13 -0.1(10)
Cl3 C11 C12 C13 179.9(5)
C11 C12 C13 C14 2.4(11)
C11 C12 C13 Cl4 -179.7(5)
C12 C13 C14 C9 -3.3(10)
Cl4 C13 C14 C9 178.8(5)
C10 C9 C14 C13 1.9(9)
C8 C9 C14 C13 -178.1(6)
Eu1 O7 C15 O8 -6.8(9)
Eu1 O7 C15 C16 173.6(4)
O7 C15 C16 C21 -1.8(8)
O8 C15 C16 C21 178.6(5)
O7 C15 C16 C17 178.2(5)
O8 C15 C16 C17 -1.4(8)
C21 C16 C17 O9 -179.7(5)
C15 C16 C17 O9 0.3(8)
C21 C16 C17 C18 1.1(8)
C15 C16 C17 C18 -179.0(5)
O9 C17 C18 C19 179.5(5)
C16 C17 C18 C19 -1.3(8)
O9 C17 C18 Cl5 -0.1(7)
C16 C17 C18 Cl5 179.2(4)
C17 C18 C19 C20 0.5(9)
Cl5 C18 C19 C20 -179.9(4)
C18 C19 C20 C21 0.5(9)
C18 C19 C20 Cl6 179.2(5)
C19 C20 C21 C16 -0.6(9)
Cl6 C20 C21 C16 -179.4(4)
C17 C16 C21 C20 -0.1(8)
C15 C16 C21 C20 179.9(5)
O11 C22 C23 C24 8.4(7)
O10 C22 C23 C24 -172.8(5)
O11 C22 C23 C28 -171.6(5)
O10 C22 C23 C28 7.2(7)
C28 C23 C24 O12 179.9(5)
C22 C23 C24 O12 -0.1(8)
C28 C23 C24 C25 -0.1(8)
C22 C23 C24 C25 179.9(5)
O12 C24 C25 C26 179.9(5)
C23 C24 C25 C26 -0.1(8)
O12 C24 C25 Cl7 -0.1(7)
C23 C24 C25 Cl7 180.0(4)
C24 C25 C26 C27 0.2(9)
Cl7 C25 C26 C27 -179.8(4)
C25 C26 C27 C28 -0.1(9)
C25 C26 C27 Cl8 179.5(4)
C26 C27 C28 C23 -0.1(8)
Cl8 C27 C28 C23 -179.7(4)
C24 C23 C28 C27 0.2(8)
C22 C23 C28 C27 -179.8(5)
O13 C29 C30 C35 2.7(8)
O14 C29 C30 C35 -177.8(5)
O13 C29 C30 C31 -177.5(5)
O14 C29 C30 C31 2.0(8)
C35 C30 C31 O15 -178.9(5)
C29 C30 C31 O15 1.3(8)
C35 C30 C31 C32 -1.3(8)
C29 C30 C31 C32 178.8(5)
O15 C31 C32 C33 178.8(5)
C30 C31 C32 C33 1.3(8)
O15 C31 C32 Cl10 -2.0(7)
C30 C31 C32 Cl10 -179.5(4)
C31 C32 C33 C34 -0.8(9)
Cl10 C32 C33 C34 -179.9(5)
C32 C33 C34 C35 0.2(10)
C32 C33 C34 Cl9 179.7(5)
C33 C34 C35 C30 -0.3(10)
Cl9 C34 C35 C30 -179.7(5)
C31 C30 C35 C34 0.8(9)
C29 C30 C35 C34 -179.3(6)
O16 C36 C37 C42 -5.9(8)
O17 C36 C37 C42 173.9(5)
O16 C36 C37 C38 174.3(5)
O17 C36 C37 C38 -5.9(8)
C42 C37 C38 O18 -178.5(5)
C36 C37 C38 O18 1.3(8)
C42 C37 C38 C39 0.2(8)
C36 C37 C38 C39 -180.0(5)
O18 C38 C39 C40 178.1(5)
C37 C38 C39 C40 -0.7(8)
O18 C38 C39 Cl11 -2.5(7)
C37 C38 C39 Cl11 178.7(4)
C38 C39 C40 C41 0.6(9)
Cl11 C39 C40 C41 -178.9(5)
C39 C40 C41 C42 0.0(10)
C39 C40 C41 Cl12 -179.7(5)
C40 C41 C42 C37 -0.5(10)
Cl12 C41 C42 C37 179.3(5)
C38 C37 C42 C41 0.3(9)
C36 C37 C42 C41 -179.5(5)
